data_4322519
loop_
_publ_author_name
'Udo Brand'
'Chris A. Wright'
'John R. Shapley'

_publ_section_title
;
 Synthesis and Characterization of {Re(CO)3}4-n{PtMe3}n(OH)4, (n= 1-3). A
 Set of Heterobimetallic Hydroxy Cubane Complexes
;
_journal_name_full 'Inorganic Chemistry'
_journal_page_first 5910
_journal_page_last 5912
_journal_paper_doi 10.1021/ic9906914
_journal_volume 38
_journal_year 1999
_chemical_formula_sum 'C16 H41 O8 Pt3 Re'
_chemical_formula_weight 1132.96
_chemical_name_systematic
; 
 ? 
;
_space_group_IT_number 19
_symmetry_cell_setting orthorhombic
_symmetry_space_group_name_Hall 'P 2ac 2ab'
_symmetry_space_group_name_H-M 'P 21 21 21'
_atom_sites_solution_hydrogens geom
_atom_sites_solution_primary direct
_atom_sites_solution_secondary difmap
_audit_creation_method SHELXL
_cell_angle_alpha 90.00
_cell_angle_beta 90.00
_cell_angle_gamma 90.00
_cell_formula_units_Z 4
_cell_length_a 9.222(2)
_cell_length_b 10.177(2)
_cell_length_c 27.976(6)
_cell_measurement_temperature 198(2)
_cell_volume 2625.6(10)
_computing_cell_refinement 'Siemens XSCANS'
_computing_data_collection 'Siemens XSCANS'
_computing_data_reduction 'Siemens SHELXTL'
_computing_molecular_graphics 'Siemens SHELXTL'
_computing_publication_material 'Siemens SHELXTL'
_computing_structure_refinement 'SHELXL-93 (Sheldrick, 1993)'
_computing_structure_solution 'SHELXS-86 (Sheldrick, 1990)'
_diffrn_ambient_temperature 293(2)
_diffrn_measurement_device 'Siemens P4'
_diffrn_measurement_method '\w scans'
_diffrn_radiation_monochromator graphite
_diffrn_radiation_source 'fine-focus sealed tube'
_diffrn_radiation_type MoK\a
_diffrn_radiation_wavelength 0.71073
_diffrn_reflns_av_R_equivalents 0.0711
_diffrn_reflns_av_sigmaI/netI 0.0902
_diffrn_reflns_limit_h_max 9
_diffrn_reflns_limit_h_min -12
_diffrn_reflns_limit_k_max 12
_diffrn_reflns_limit_k_min -13
_diffrn_reflns_limit_l_max 36
_diffrn_reflns_limit_l_min -35
_diffrn_reflns_number 17030
_diffrn_reflns_theta_max 28.33
_diffrn_reflns_theta_min 1.46
_exptl_absorpt_coefficient_mu 20.561
_exptl_absorpt_correction_T_max 0.120149
_exptl_absorpt_correction_T_min 0.019659
_exptl_absorpt_correction_type SADABS
_exptl_crystal_colour colorless
_exptl_crystal_density_diffrn 2.866
_exptl_crystal_density_meas ?
_exptl_crystal_description prismatic_c
_exptl_crystal_F_000 2040
_exptl_crystal_size_max 0.36
_exptl_crystal_size_mid 0.44
_exptl_crystal_size_min 0.56
_refine_diff_density_max 4.831
_refine_diff_density_min -3.635
_refine_diff_density_rms 0.446
_refine_ls_abs_structure_details 'Flack H D (1983), Acta Cryst. A39, 876-881'
_refine_ls_abs_structure_Flack 0.13(3)
_refine_ls_extinction_coef 0.00142(9)
_refine_ls_extinction_expression Fc^*^=kFc[1+0.001xFc^2^\l^3^/sin(2\q)]^-1/4^
_refine_ls_extinction_method SHELXL
_refine_ls_goodness_of_fit_all 1.103
_refine_ls_goodness_of_fit_obs 1.197
_refine_ls_matrix_type full
_refine_ls_number_parameters 255
_refine_ls_number_reflns 6275
_refine_ls_number_restraints 18
_refine_ls_restrained_S_all 1.102
_refine_ls_restrained_S_obs 1.195
_refine_ls_R_factor_all 0.0579
_refine_ls_R_factor_obs 0.0510
_refine_ls_shift/esd_max 0.117
_refine_ls_shift/esd_mean 0.009
_refine_ls_structure_factor_coef Fsqd
_refine_ls_weighting_details 'w=1/[\s^2^(Fo^2^)+(0.0534P)^2^+0.0000P] where P=(Fo^2^+2Fc^2^)/3'
_refine_ls_weighting_scheme calc
_refine_ls_wR_factor_all 0.1198
_refine_ls_wR_factor_obs 0.1186
_reflns_number_observed 5243
_reflns_number_total 6275
_reflns_observed_criterion >2sigma(I)
_cod_data_source_file ic9906914_2.cif
_cod_data_source_block RePt3
_cod_depositor_comments
;
The following automatic conversions were performed:

'_exptl_crystal_density_meas' value 'not_measured' was changed to '?'
- the value is perceived as not measured.

Automatic conversion script
Id: cif_fix_values 3008 2015-01-20 13:52:24Z robertas 

The following automatic conversions were performed:

'_refine_ls_weighting_scheme' value 'calc
w=1/[\s^2^(Fo^2^)+(0.0534P)^2^+0.0000P] where P=(Fo^2^+2Fc^2^)/3' was
changed to 'calc'. New tag '_refine_ls_weighting_details' was
created. The value of the new tag was set to
'w=1/[\s^2^(Fo^2^)+(0.0534P)^2^+0.0000P] where P=(Fo^2^+2Fc^2^)/3'.

Automatic conversion script
Id: cif_fix_values 3143 2015-03-26 13:38:13Z robertas 
;
_cod_original_cell_volume 2625.7(9)
_cod_database_code 4322519

loop_
_symmetry_equiv_pos_as_xyz
'x, y, z'
'-x+1/2, -y, z+1/2'
'-x, y+1/2, -z+1/2'
'x+1/2, -y+1/2, -z'

loop_
_atom_site_aniso_label
_atom_site_aniso_U_11
_atom_site_aniso_U_22
_atom_site_aniso_U_33
_atom_site_aniso_U_23
_atom_site_aniso_U_13
_atom_site_aniso_U_12
Pt1 0.0136(3) 0.0276(4) 0.0078(3) -0.0005(2) 0.0036(3) -0.0030(3)
Pt2 0.0140(3) 0.0285(4) 0.0107(3) 0.0029(3) -0.0020(3) 0.0022(3)
Pt3 0.0205(3) 0.0246(4) 0.0108(3) -0.0031(3) 0.0033(3) -0.0034(3)
Re4 0.0096(3) 0.0245(4) 0.0093(3) -0.0003(3) 0.0005(3) -0.0007(3)
O1 0.017(6) 0.033(8) 0.024(6) -0.009(5) 0.001(6) 0.003(5)
O2 0.014(2) 0.015(2) 0.015(2) -0.0006(10) 0.0004(10) 0.0001(10)
O3 0.012(5) 0.021(6) 0.018(6) 0.008(5) -0.001(5) 0.005(5)
O4 0.014(5) 0.038(8) 0.003(5) 0.001(5) 0.004(5) 0.000(5)
C11 0.029(10) 0.042(13) 0.026(10) -0.003(9) 0.003(9) 0.002(9)
C12 0.033(11) 0.056(14) 0.015(9) 0.008(9) 0.002(9) -0.004(11)
C13 0.037(12) 0.044(14) 0.042(12) -0.006(10) 0.030(11) -0.006(11)
C21 0.016(9) 0.042(13) 0.053(13) 0.028(11) 0.003(10) 0.010(9)
C22 0.030(11) 0.036(13) 0.059(15) 0.008(11) -0.011(12) 0.006(10)
C23 0.030(11) 0.075(17) 0.008(8) 0.011(9) 0.000(8) 0.002(11)
C31 0.048(13) 0.025(12) 0.070(17) -0.015(12) 0.022(13) -0.003(11)
C32 0.065(15) 0.020(11) 0.031(11) -0.002(8) -0.001(11) -0.015(11)
C33 0.045(13) 0.054(15) 0.021(10) -0.004(9) -0.006(11) -0.023(12)
C41 0.023(4) 0.023(4) 0.023(4) 0.0000(10) -0.0003(10) 0.0000(10)
O41 0.031(7) 0.048(9) 0.029(7) 0.010(7) -0.007(7) -0.013(7)
C42 0.019(4) 0.019(4) 0.019(4) 0.0001(10) 0.0002(10) 0.0002(10)
O42 0.018(6) 0.073(11) 0.008(6) -0.011(6) -0.008(5) 0.013(7)
C43 0.023(9) 0.036(12) 0.036(11) -0.003(9) -0.003(9) 0.002(10)
O43 0.024(7) 0.057(10) 0.035(8) -0.014(7) 0.002(7) 0.017(7)
O5 0.043(8) 0.065(11) 0.021(7) -0.006(7) 0.023(7) -0.008(9)
C101 0.036(12) 0.099(22) 0.010(9) 0.001(11) 0.005(9) -0.014(14)
C102 0.043(13) 0.085(21) 0.038(13) 0.017(14) -0.010(12) 0.006(14)
C103 0.039(12) 0.060(16) 0.030(11) -0.013(11) 0.001(10) -0.030(12)
C104 0.046(14) 0.076(19) 0.046(14) -0.026(13) -0.012(13) 0.021(13)

loop_
_atom_site_label
_atom_site_type_symbol
_atom_site_fract_x
_atom_site_fract_y
_atom_site_fract_z
_atom_site_U_iso_or_equiv
_atom_site_thermal_displace_type
_atom_site_occupancy
_atom_site_calc_flag
_atom_site_refinement_flags
_atom_site_disorder_group
Pt1 Pt 0.43886(7) 0.52734(7) 0.02323(2) 0.0163(2) Uani 1 d . .
Pt2 Pt 0.46355(7) 0.37823(7) 0.13254(2) 0.0177(2) Uani 1 d . .
Pt3 Pt 0.35438(7) 0.69704(7) 0.12411(2) 0.0187(2) Uani 1 d . .
Re4 Re 0.12730(7) 0.44762(7) 0.08541(2) 0.0145(2) Uani 1 d . .
O1 O 0.5247(13) 0.5651(13) 0.0958(4) 0.025(3) Uani 1 d . .
H1 H 0.6256(13) 0.5943(13) 0.0985(4) 0.030 Uiso 1 calc R .
O2 O 0.3403(12) 0.3659(11) 0.0652(4) 0.015(2) Uani 1 d U .
H2 H 0.3387(12) 0.2795(11) 0.0498(4) 0.018 Uiso 1 calc R .
O3 O 0.2465(12) 0.6163(12) 0.0593(4) 0.017(2) Uani 1 d . .
H3 H 0.1908(12) 0.6793(12) 0.0402(4) 0.020 Uiso 1 calc R .
O4 O 0.2667(12) 0.5015(13) 0.1438(4) 0.019(3) Uani 1 d . .
H4 H 0.2230(12) 0.4957(13) 0.1757(4) 0.022 Uiso 1 calc R .
C11 C 0.3362(23) 0.4855(21) -0.0390(7) 0.032(5) Uani 1 d . .
H11A H 0.2482(23) 0.5355(21) -0.0410(7) 0.049 Uiso 1 calc R .
H11B H 0.3137(23) 0.3934(21) -0.0401(7) 0.049 Uiso 1 calc R .
H11C H 0.3982(23) 0.5076(21) -0.0654(7) 0.049 Uiso 1 calc R .
C12 C 0.5171(23) 0.6887(23) -0.0065(6) 0.035(5) Uani 1 d . .
H12A H 0.5789(23) 0.7332(23) 0.0159(6) 0.052 Uiso 1 calc R .
H12B H 0.4385(23) 0.7455(23) -0.0154(6) 0.052 Uiso 1 calc R .
H12C H 0.5720(23) 0.6658(23) -0.0344(6) 0.052 Uiso 1 calc R .
C13 C 0.6223(24) 0.4368(23) -0.0014(8) 0.041(6) Uani 1 d . .
H13A H 0.6250(24) 0.3479(23) 0.0100(8) 0.062 Uiso 1 calc R .
H13B H 0.7062(24) 0.4832(23) 0.0098(8) 0.062 Uiso 1 calc R .
H13C H 0.6218(24) 0.4367(23) -0.0358(8) 0.062 Uiso 1 calc R .
C21 C 0.3803(21) 0.2170(21) 0.1632(8) 0.037(5) Uani 1 d . .
H21A H 0.4544(21) 0.1513(21) 0.1661(8) 0.056 Uiso 1 calc R .
H21B H 0.3026(21) 0.1836(21) 0.1438(8) 0.056 Uiso 1 calc R .
H21C H 0.3438(21) 0.2388(21) 0.1943(8) 0.056 Uiso 1 calc R .
C22 C 0.6399(23) 0.2669(22) 0.1126(8) 0.042(6) Uani 1 d . .
H22A H 0.6884(23) 0.3085(22) 0.0863(8) 0.063 Uiso 1 calc R .
H22B H 0.6079(23) 0.1810(22) 0.1031(8) 0.063 Uiso 1 calc R .
H22C H 0.7055(23) 0.2593(22) 0.1391(8) 0.063 Uiso 1 calc R .
C23 C 0.5715(23) 0.4122(24) 0.1925(6) 0.038(6) Uani 1 d . .
H23A H 0.5048(23) 0.4380(24) 0.2171(6) 0.057 Uiso 1 calc R .
H23B H 0.6406(23) 0.4814(24) 0.1873(6) 0.057 Uiso 1 calc R .
H23C H 0.6215(23) 0.3338(24) 0.2021(6) 0.057 Uiso 1 calc R .
C31 C 0.1807(26) 0.7964(23) 0.1464(9) 0.048(6) Uani 1 d . .
H31A H 0.1296(26) 0.7452(23) 0.1698(9) 0.072 Uiso 1 calc R .
H31B H 0.1181(26) 0.8137(23) 0.1197(9) 0.072 Uiso 1 calc R .
H31C H 0.2110(26) 0.8780(23) 0.1604(9) 0.072 Uiso 1 calc R .
C32 C 0.4348(28) 0.8656(19) 0.0964(7) 0.039(5) Uani 1 d . .
H32A H 0.5118(28) 0.8454(19) 0.0746(7) 0.058 Uiso 1 calc R .
H32B H 0.4715(28) 0.9198(19) 0.1218(7) 0.058 Uiso 1 calc R .
H32C H 0.3592(28) 0.9117(19) 0.0798(7) 0.058 Uiso 1 calc R .
C33 C 0.4528(26) 0.7456(23) 0.1864(6) 0.040(6) Uani 1 d . .
H33A H 0.5489(26) 0.7095(23) 0.1869(6) 0.060 Uiso 1 calc R .
H33B H 0.3980(26) 0.7108(23) 0.2127(6) 0.060 Uiso 1 calc R .
H33C H 0.4580(26) 0.8395(23) 0.1891(6) 0.060 Uiso 1 calc R .
C41 C 0.0513(20) 0.2950(19) 0.1138(6) 0.023(4) Uani 1 d U .
O41 O 0.0002(15) 0.2001(15) 0.1310(5) 0.036(3) Uani 1 d . .
C42 C 0.0261(19) 0.4037(17) 0.0285(6) 0.019(4) Uani 1 d U .
O42 O -0.0393(14) 0.3732(15) -0.0049(4) 0.033(3) Uani 1 d . .
C43 C -0.0446(21) 0.5357(21) 0.1028(7) 0.032(4) Uani 1 d . .
O43 O -0.1500(15) 0.5944(16) 0.1141(5) 0.039(4) Uani 1 d . .
O5 O 0.1454(17) 0.4819(16) 0.2334(5) 0.043(4) Uani 1 d . .
C101 C 0.2136(24) 0.5236(29) 0.2775(7) 0.048(7) Uani 1 d . .
H10A H 0.3173(24) 0.5313(29) 0.2724(7) 0.058 Uiso 1 calc R .
H10B H 0.1772(24) 0.6099(29) 0.2860(7) 0.058 Uiso 1 calc R .
C102 C 0.1888(27) 0.4362(29) 0.3163(8) 0.056(7) Uani 1 d . .
H10C H 0.0896(27) 0.4430(29) 0.3264(8) 0.083 Uiso 1 calc R .
H10D H 0.2515(27) 0.4587(29) 0.3424(8) 0.083 Uiso 1 calc R .
H10E H 0.2083(27) 0.3477(29) 0.3063(8) 0.083 Uiso 1 calc R .
C103 C -0.0125(23) 0.4619(25) 0.2363(8) 0.043(6) Uani 1 d . .
H10F H -0.0469(23) 0.4270(25) 0.2061(8) 0.052 Uiso 1 calc R .
H10G H -0.0329(23) 0.3972(25) 0.2609(8) 0.052 Uiso 1 calc R .
C104 C -0.0929(26) 0.5847(27) 0.2474(9) 0.056(8) Uani 1 d . .
H10H H -0.1844(26) 0.5630(27) 0.2617(9) 0.084 Uiso 1 calc R .
H10I H -0.1090(26) 0.6331(27) 0.2184(9) 0.084 Uiso 1 calc R .
H10J H -0.0371(26) 0.6371(27) 0.2692(9) 0.084 Uiso 1 calc R .

loop_
_atom_type_symbol
_atom_type_description
_atom_type_scat_dispersion_real
_atom_type_scat_dispersion_imag
_atom_type_scat_source
C C 0.0033 0.0016 'International Tables Vol C Tables 4.2.6.8 and 6.1.1.4'
H H 0.0000 0.0000 'International Tables Vol C Tables 4.2.6.8 and 6.1.1.4'
O O 0.0106 0.0060 'International Tables Vol C Tables 4.2.6.8 and 6.1.1.4'
Re Re -1.0185 7.2310 'International Tables Vol C Tables 4.2.6.8 and 6.1.1.4'
Pt Pt -1.7033 8.3905 'International Tables Vol C Tables 4.2.6.8 and 6.1.1.4'

loop_
_geom_angle_atom_site_label_1
_geom_angle_atom_site_label_2
_geom_angle_atom_site_label_3
_geom_angle
_geom_angle_site_symmetry_1
_geom_angle_site_symmetry_3
_geom_angle_publ_flag
C12 Pt1 C11 89.1(8) . . ?
C12 Pt1 C13 86.0(9) . . ?
C11 Pt1 C13 90.1(9) . . ?
C12 Pt1 O2 171.5(7) . . ?
C11 Pt1 O2 96.2(7) . . ?
C13 Pt1 O2 100.6(7) . . ?
C12 Pt1 O1 96.4(7) . . ?
C11 Pt1 O1 172.6(7) . . ?
C13 Pt1 O1 95.3(7) . . ?
O2 Pt1 O1 77.8(4) . . ?
C12 Pt1 O3 98.2(7) . . ?
C11 Pt1 O3 95.9(7) . . ?
C13 Pt1 O3 172.7(7) . . ?
O2 Pt1 O3 74.6(4) . . ?
O1 Pt1 O3 78.4(4) . . ?
C12 Pt1 Pt3 90.6(6) . . ?
C11 Pt1 Pt3 135.5(6) . . ?
C13 Pt1 Pt3 134.3(7) . . ?
O2 Pt1 Pt3 80.9(3) . . ?
O1 Pt1 Pt3 39.8(3) . . ?
O3 Pt1 Pt3 40.2(3) . . ?
C12 Pt1 Pt2 136.1(6) . . ?
C11 Pt1 Pt2 134.9(6) . . ?
C13 Pt1 Pt2 92.7(7) . . ?
O2 Pt1 Pt2 39.1(3) . . ?
O1 Pt1 Pt2 39.9(3) . . ?
O3 Pt1 Pt2 80.1(3) . . ?
Pt3 Pt1 Pt2 59.90(2) . . ?
C12 Pt1 Re4 135.3(6) . . ?
C11 Pt1 Re4 89.7(6) . . ?
C13 Pt1 Re4 138.7(6) . . ?
O2 Pt1 Re4 38.5(3) . . ?
O1 Pt1 Re4 82.9(3) . . ?
O3 Pt1 Re4 37.5(3) . . ?
Pt3 Pt1 Re4 60.71(2) . . ?
Pt2 Pt1 Re4 60.08(2) . . ?
C23 Pt2 C21 88.5(9) . . ?
C23 Pt2 C22 85.9(9) . . ?
C21 Pt2 C22 88.2(9) . . ?
C23 Pt2 O2 173.2(8) . . ?
C21 Pt2 O2 97.0(7) . . ?
C22 Pt2 O2 98.3(7) . . ?
C23 Pt2 O4 101.0(7) . . ?
C21 Pt2 O4 95.0(6) . . ?
C22 Pt2 O4 172.4(7) . . ?
O2 Pt2 O4 74.5(4) . . ?
C23 Pt2 O1 96.6(7) . . ?
C21 Pt2 O1 172.0(6) . . ?
C22 Pt2 O1 98.3(7) . . ?
O2 Pt2 O1 77.6(4) . . ?
O4 Pt2 O1 78.0(4) . . ?
C23 Pt2 Pt3 92.3(7) . . ?
C21 Pt2 Pt3 134.1(6) . . ?
C22 Pt2 Pt3 137.7(6) . . ?
O2 Pt2 Pt3 81.0(3) . . ?
O4 Pt2 Pt3 39.9(3) . . ?
O1 Pt2 Pt3 39.8(3) . . ?
C23 Pt2 Pt1 135.5(7) . . ?
C21 Pt2 Pt1 136.1(7) . . ?
C22 Pt2 Pt1 93.1(6) . . ?
O2 Pt2 Pt1 39.4(3) . . ?
O4 Pt2 Pt1 79.8(3) . . ?
O1 Pt2 Pt1 39.5(3) . . ?
Pt3 Pt2 Pt1 59.73(2) . . ?
C23 Pt2 Re4 137.8(6) . . ?
C21 Pt2 Re4 89.2(5) . . ?
C22 Pt2 Re4 136.1(6) . . ?
O2 Pt2 Re4 38.7(3) . . ?
O4 Pt2 Re4 37.4(3) . . ?
O1 Pt2 Re4 82.9(3) . . ?
Pt3 Pt2 Re4 60.78(2) . . ?
Pt1 Pt2 Re4 60.45(2) . . ?
C31 Pt3 C33 88.1(10) . . ?
C31 Pt3 C32 89.1(10) . . ?
C33 Pt3 C32 87.6(9) . . ?
C31 Pt3 O1 171.7(8) . . ?
C33 Pt3 O1 97.9(8) . . ?
C32 Pt3 O1 96.7(8) . . ?
C31 Pt3 O3 94.8(8) . . ?
C33 Pt3 O3 172.3(7) . . ?
C32 Pt3 O3 99.5(7) . . ?
O1 Pt3 O3 78.5(4) . . ?
C31 Pt3 O4 94.8(7) . . ?
C33 Pt3 O4 99.7(7) . . ?
C32 Pt3 O4 171.8(6) . . ?
O1 Pt3 O4 78.7(4) . . ?
O3 Pt3 O4 73.0(4) . . ?
C31 Pt3 Pt1 134.5(8) . . ?
C33 Pt3 Pt1 137.3(7) . . ?
C32 Pt3 Pt1 91.7(6) . . ?
O1 Pt3 Pt1 39.8(3) . . ?
O3 Pt3 Pt1 40.4(3) . . ?
O4 Pt3 Pt1 80.5(3) . . ?
C31 Pt3 Pt2 134.3(7) . . ?
C33 Pt3 Pt2 92.3(7) . . ?
C32 Pt3 Pt2 136.6(7) . . ?
O1 Pt3 Pt2 40.3(3) . . ?
O3 Pt3 Pt2 80.6(3) . . ?
O4 Pt3 Pt2 40.2(3) . . ?
Pt1 Pt3 Pt2 60.37(2) . . ?
C31 Pt3 Re4 89.1(7) . . ?
C33 Pt3 Re4 135.9(6) . . ?
C32 Pt3 Re4 136.3(6) . . ?
O1 Pt3 Re4 82.7(3) . . ?
O3 Pt3 Re4 37.3(3) . . ?
O4 Pt3 Re4 36.9(3) . . ?
Pt1 Pt3 Re4 60.45(2) . . ?
Pt2 Pt3 Re4 60.15(2) . . ?
C43 Re4 C42 85.2(8) . . ?
C43 Re4 C41 88.3(9) . . ?
C42 Re4 C41 88.6(8) . . ?
C43 Re4 O4 100.7(7) . . ?
C42 Re4 O4 172.3(6) . . ?
C41 Re4 O4 96.5(6) . . ?
C43 Re4 O3 97.9(7) . . ?
C42 Re4 O3 98.8(6) . . ?
C41 Re4 O3 170.7(6) . . ?
O4 Re4 O3 75.6(4) . . ?
C43 Re4 O2 173.7(7) . . ?
C42 Re4 O2 97.7(6) . . ?
C41 Re4 O2 97.4(6) . . ?
O4 Re4 O2 76.0(4) . . ?
O3 Re4 O2 76.1(4) . . ?
C43 Re4 Pt2 139.1(6) . . ?
C42 Re4 Pt2 135.7(5) . . ?
C41 Re4 Pt2 90.3(6) . . ?
O4 Re4 Pt2 39.0(3) . . ?
O3 Re4 Pt2 80.5(3) . . ?
O2 Re4 Pt2 38.6(3) . . ?
C43 Re4 Pt1 135.9(7) . . ?
C42 Re4 Pt1 92.4(5) . . ?
C41 Re4 Pt1 135.8(6) . . ?
O4 Re4 Pt1 80.0(3) . . ?
O3 Re4 Pt1 38.9(3) . . ?
O2 Re4 Pt1 38.7(3) . . ?
Pt2 Re4 Pt1 59.47(2) . . ?
C43 Re4 Pt3 94.6(6) . . ?
C42 Re4 Pt3 137.0(5) . . ?
C41 Re4 Pt3 134.4(5) . . ?
O4 Re4 Pt3 38.2(3) . . ?
O3 Re4 Pt3 38.5(3) . . ?
O2 Re4 Pt3 79.5(3) . . ?
Pt2 Re4 Pt3 59.08(2) . . ?
Pt1 Re4 Pt3 58.85(2) . . ?
Pt1 O1 Pt3 100.4(5) . . ?
Pt1 O1 Pt2 100.6(5) . . ?
Pt3 O1 Pt2 99.9(5) . . ?
Pt2 O2 Pt1 101.5(4) . . ?
Pt2 O2 Re4 102.7(4) . . ?
Pt1 O2 Re4 102.8(5) . . ?
Re4 O3 Pt3 104.2(5) . . ?
Re4 O3 Pt1 103.6(5) . . ?
Pt3 O3 Pt1 99.4(4) . . ?
Re4 O4 Pt2 103.6(5) . . ?
Re4 O4 Pt3 104.9(5) . . ?
Pt2 O4 Pt3 99.9(4) . . ?
O41 C41 Re4 178.3(17) . . ?
O42 C42 Re4 176.8(16) . . ?
O43 C43 Re4 177.9(18) . . ?
C101 O5 C103 115.0(15) . . ?
C102 C101 O5 113.4(21) . . ?
C104 C103 O5 112.9(20) . . ?

loop_
_geom_bond_atom_site_label_1
_geom_bond_atom_site_label_2
_geom_bond_distance
_geom_bond_site_symmetry_2
_geom_bond_publ_flag
Pt1 C12 1.98(2) . ?
Pt1 C11 2.03(2) . ?
Pt1 C13 2.05(2) . ?
Pt1 O2 2.215(11) . ?
Pt1 O1 2.212(12) . ?
Pt1 O3 2.232(11) . ?
Pt1 Pt3 3.3993(10) . ?
Pt1 Pt2 3.4214(10) . ?
Pt1 Re4 3.4555(10) . ?
Pt2 C23 1.98(2) . ?
Pt2 C21 2.00(2) . ?
Pt2 C22 2.06(2) . ?
Pt2 O2 2.203(11) . ?
Pt2 O4 2.229(12) . ?
Pt2 O1 2.234(13) . ?
Pt2 Pt3 3.4053(12) . ?
Pt2 Re4 3.4428(10) . ?
Pt3 C31 1.99(2) . ?
Pt3 C33 2.03(2) . ?
Pt3 C32 2.02(2) . ?
Pt3 O1 2.213(12) . ?
Pt3 O3 2.226(12) . ?
Pt3 O4 2.218(13) . ?
Pt3 Re4 3.4643(10) . ?
Re4 C43 1.89(2) . ?
Re4 C42 1.90(2) . ?
Re4 C41 1.88(2) . ?
Re4 O4 2.150(11) . ?
Re4 O3 2.165(12) . ?
Re4 O2 2.207(11) . ?
C41 O41 1.18(2) . ?
C42 O42 1.15(2) . ?
C43 O43 1.18(2) . ?
O5 C101 1.45(2) . ?
O5 C103 1.47(3) . ?
C101 C102 1.42(3) . ?
C103 C104 1.49(3) . ?
